data_4080972
loop_
_publ_author_name
'Song, Li-Cheng'
'Gai, Bin'
'Feng, Zhan-Heng'
'Du, Zong-Qiang'
'Xie, Zhao-Jun'
'Sun, Xiao-Jing'
'Song, Hai-Bin'

_publ_section_title
;
 Synthesis, Structures, and Some Properties of Diiron Oxadiselenolate
 (ODSe) and Thiodiselenolate (TDSe) Complexes as Models for the Active
 Site of [FeFe]-Hydrogenases
;
_journal_issue 13
_journal_name_full Organometallics
_journal_page_first 3673
_journal_paper_doi 10.1021/om400309j
_journal_volume 32
_journal_year 2013
_chemical_formula_sum 'C20 H20 Fe2 N2 O6 Se2'
_chemical_formula_weight 654.00
_chemical_name_systematic
; 
 ? 
;
_space_group_IT_number 2
_symmetry_cell_setting triclinic
_symmetry_space_group_name_Hall '-P 1'
_symmetry_space_group_name_H-M 'P -1'
_atom_sites_solution_hydrogens geom
_atom_sites_solution_primary direct
_atom_sites_solution_secondary difmap
_audit_creation_method SHELXL-97
_cell_angle_alpha 103.56(3)
_cell_angle_beta 90.45(3)
_cell_angle_gamma 102.23(3)
_cell_formula_units_Z 2
_cell_length_a 8.2595(17)
_cell_length_b 8.3880(17)
_cell_length_c 17.727(4)
_cell_measurement_temperature 113(2)
_cell_volume 1164.7(5)
_computing_cell_refinement crystalclear
_computing_data_collection 'crystalclear(Rigaku/MSC Inc., 2005)'
_computing_data_reduction crystalclear
_computing_molecular_graphics 'Bruker SHELXTL'
_computing_publication_material 'Bruker SHELXTL'
_computing_structure_refinement 'SHELXL-97 (Sheldrick, 1997)'
_computing_structure_solution 'SHELXS-97 (Sheldrick, 1990)'
_diffrn_ambient_temperature 113(2)
_diffrn_measured_fraction_theta_full 0.964
_diffrn_measured_fraction_theta_max 0.964
_diffrn_measurement_device_type 'rigaku saturn CCD area detector'
_diffrn_measurement_method '\w and \f scans'
_diffrn_radiation_monochromator confocal
_diffrn_radiation_source 'rotating anode'
_diffrn_radiation_type MoK\a
_diffrn_radiation_wavelength 0.71073
_diffrn_reflns_av_R_equivalents 0.2209
_diffrn_reflns_av_sigmaI/netI 0.4084
_diffrn_reflns_limit_h_max 9
_diffrn_reflns_limit_h_min -9
_diffrn_reflns_limit_k_max 6
_diffrn_reflns_limit_k_min -9
_diffrn_reflns_limit_l_max 21
_diffrn_reflns_limit_l_min -20
_diffrn_reflns_number 7645
_diffrn_reflns_theta_full 25.02
_diffrn_reflns_theta_max 25.02
_diffrn_reflns_theta_min 2.53
_exptl_absorpt_coefficient_mu 4.409
_exptl_absorpt_correction_T_max 0.5389
_exptl_absorpt_correction_T_min 0.5041
_exptl_absorpt_correction_type multi-scan
_exptl_absorpt_process_details crystalclear
_exptl_crystal_colour red
_exptl_crystal_density_diffrn 1.865
_exptl_crystal_density_method 'not measured'
_exptl_crystal_description block
_exptl_crystal_F_000 644
_exptl_crystal_size_max 0.18
_exptl_crystal_size_mid 0.16
_exptl_crystal_size_min 0.16
_refine_diff_density_max 0.973
_refine_diff_density_min -1.096
_refine_diff_density_rms 0.205
_refine_ls_extinction_coef 0.0030(8)
_refine_ls_extinction_expression Fc^*^=kFc[1+0.001xFc^2^\l^3^/sin(2\q)]^-1/4^
_refine_ls_extinction_method SHELXL
_refine_ls_goodness_of_fit_ref 0.675
_refine_ls_hydrogen_treatment constr
_refine_ls_matrix_type full
_refine_ls_number_parameters 322
_refine_ls_number_reflns 3953
_refine_ls_number_restraints 156
_refine_ls_restrained_S_all 0.663
_refine_ls_R_factor_all 0.1576
_refine_ls_R_factor_gt 0.0940
_refine_ls_shift/su_max 0.001
_refine_ls_shift/su_mean 0.000
_refine_ls_structure_factor_coef Fsqd
_refine_ls_weighting_details 'calc w=1/[\s^2^(Fo^2^)+(0.0000P)^2^+0.0000P] where P=(Fo^2^+2Fc^2^)/3'
_refine_ls_weighting_scheme calc
_refine_ls_wR_factor_gt 0.1577
_refine_ls_wR_factor_ref 0.1877
_reflns_number_gt 1172
_reflns_number_total 3953
_reflns_threshold_expression >2sigma(I)
_cod_data_source_file om400309j_si_003.cif
_cod_data_source_block 4
_cod_depositor_comments
;
The following automatic conversions were performed:

'_symmetry_cell_setting' value 'Triclinic' changed to 'triclinic'
according to /home/saulius/struct/CIF-dictionaries/cif_core.dic
dictionary named 'cif_core.dic' version 2.4.2 from 2011-04-26.

Automatic conversion script
Id: cif_fix_values 1891 2012-01-12 08:04:46Z andrius 
;
_cod_original_cell_volume 1164.7(4)
_cod_original_sg_symbol_H-M P-1
_cod_database_code 4080972

loop_
_symmetry_equiv_pos_as_xyz
'x, y, z'
'-x, -y, -z'

loop_
_atom_site_label
_atom_site_type_symbol
_atom_site_fract_x
_atom_site_fract_y
_atom_site_fract_z
_atom_site_U_iso_or_equiv
_atom_site_adp_type
_atom_site_occupancy
_atom_site_symmetry_multiplicity
_atom_site_calc_flag
_atom_site_refinement_flags
_atom_site_disorder_assembly
_atom_site_disorder_group
Fe1 Fe 0.1125(2) 0.22419(19) 0.21529(11) 0.0245(5) Uani 1 1 d . A .
Fe2 Fe 0.3328(2) 0.38792(19) 0.14213(11) 0.0289(6) Uani 1 1 d . A .
Se1 Se 0.14408(16) 0.13604(14) 0.07882(8) 0.0300(4) Uani 1 1 d . . .
Se2 Se 0.40195(15) 0.23547(14) 0.23053(8) 0.0272(4) Uani 1 1 d . . .
O1 O 0.1587(9) 0.5039(9) 0.3544(5) 0.031(2) Uani 1 1 d . A .
O2 O -0.1957(10) 0.3092(10) 0.1769(6) 0.042(3) Uani 1 1 d . A .
O3 O 0.4990(11) 0.6977(10) 0.2473(6) 0.042(3) Uani 1 1 d . A .
O4 O 0.1045(10) 0.5614(9) 0.0836(6) 0.047(3) Uani 1 1 d . A .
O5 O 0.5910(11) 0.3727(10) 0.0299(6) 0.048(3) Uani 1 1 d . A .
N1 N -0.0753(12) -0.1335(11) 0.2086(6) 0.025(3) Uani 1 1 d . A .
N2 N 0.0502(13) -0.0199(11) 0.3207(7) 0.034(3) Uani 1 1 d . A .
C1 C 0.1365(14) 0.3860(13) 0.2999(7) 0.021(3) Uani 1 1 d U . .
C2 C -0.0746(15) 0.2724(13) 0.1898(7) 0.028(3) Uani 1 1 d . . .
C3 C 0.4302(15) 0.5749(14) 0.2077(8) 0.034(4) Uani 1 1 d . . .
C4 C 0.1910(15) 0.4903(14) 0.1044(8) 0.033(3) Uani 1 1 d U . .
C5 C 0.4889(15) 0.3780(14) 0.0711(7) 0.025(3) Uani 1 1 d U . .
C6 C 0.294(3) -0.040(3) 0.0631(14) 0.023(3) Uani 0.577(11) 1 d PU A 1
O6 O 0.4410(16) 0.0094(15) 0.0868(8) 0.025(3) Uani 0.577(11) 1 d PU A 1
C7 C 0.429(3) 0.009(3) 0.1579(18) 0.024(3) Uani 0.577(11) 1 d PU A 1
C6' C 0.262(4) -0.042(4) 0.0391(19) 0.022(4) Uani 0.423(11) 1 d PU A 2
O6' O 0.328(2) -0.089(2) 0.1272(11) 0.025(3) Uani 0.423(11) 1 d PU A 2
C7' C 0.473(4) 0.039(4) 0.166(2) 0.023(4) Uani 0.423(11) 1 d PU A 2
C8 C 0.0214(13) 0.0156(12) 0.2488(8) 0.023(3) Uani 1 1 d . . .
C9 C -0.0980(15) -0.2584(15) 0.2511(9) 0.037(4) Uani 1 1 d . . .
H9 H -0.1528 -0.3733 0.2332 0.044 Uiso 1 1 calc R A .
C10 C -0.0267(16) -0.1815(13) 0.3214(9) 0.041(4) Uani 1 1 d . A .
H10 H -0.0286 -0.2301 0.3648 0.050 Uiso 1 1 calc R . .
C11 C -0.1551(14) -0.1681(13) 0.1288(8) 0.039(4) Uani 1 1 d . . .
H11A H -0.1689 -0.0623 0.1178 0.059 Uiso 1 1 calc R A .
H11B H -0.2639 -0.2445 0.1255 0.059 Uiso 1 1 calc R . .
H11C H -0.0848 -0.2200 0.0906 0.059 Uiso 1 1 calc R . .
C12 C 0.1297(15) 0.1004(14) 0.3917(7) 0.026(3) Uani 1 1 d U . .
C13 C 0.2914(15) 0.1023(13) 0.4158(8) 0.027(3) Uani 1 1 d . A .
C14 C 0.3597(17) 0.2149(15) 0.4778(9) 0.042(4) Uani 1 1 d U . .
H14 H 0.4722 0.2203 0.4920 0.050 Uiso 1 1 calc R A .
C15 C 0.2794(17) 0.3275(15) 0.5248(8) 0.034(3) Uani 1 1 d U A .
C16 C 0.1206(18) 0.3157(14) 0.5034(8) 0.044(4) Uani 1 1 d . . .
H16 H 0.0603 0.3870 0.5355 0.053 Uiso 1 1 calc R A .
C17 C 0.0407(14) 0.2051(14) 0.4371(7) 0.023(3) Uani 1 1 d U A .
C18 C -0.1402(16) 0.1911(15) 0.4155(9) 0.055(5) Uani 1 1 d . . .
H18A H -0.1507 0.2112 0.3636 0.083 Uiso 1 1 calc R A .
H18B H -0.1834 0.2747 0.4534 0.083 Uiso 1 1 calc R . .
H18C H -0.2036 0.0781 0.4154 0.083 Uiso 1 1 calc R . .
C19 C 0.3865(16) -0.0229(15) 0.3663(9) 0.055(5) Uani 1 1 d . . .
H19A H 0.4991 0.0370 0.3599 0.082 Uiso 1 1 calc R A .
H19B H 0.3280 -0.0725 0.3151 0.082 Uiso 1 1 calc R . .
H19C H 0.3924 -0.1121 0.3927 0.082 Uiso 1 1 calc R . .
C20 C 0.3631(16) 0.4530(13) 0.6000(8) 0.044(4) Uani 1 1 d . . .
H20A H 0.4368 0.5493 0.5867 0.066 Uiso 1 1 calc R A .
H20B H 0.4278 0.3974 0.6280 0.066 Uiso 1 1 calc R . .
H20C H 0.2777 0.4921 0.6329 0.066 Uiso 1 1 calc R . .

loop_
_atom_site_aniso_label
_atom_site_aniso_U_11
_atom_site_aniso_U_22
_atom_site_aniso_U_33
_atom_site_aniso_U_23
_atom_site_aniso_U_13
_atom_site_aniso_U_12
Fe1 0.0296(11) 0.0157(9) 0.0361(13) 0.0167(9) 0.0125(9) 0.0101(8)
Fe2 0.0346(12) 0.0150(9) 0.0455(14) 0.0184(9) 0.0159(10) 0.0108(8)
Se1 0.0376(9) 0.0194(7) 0.0379(10) 0.0141(7) 0.0106(7) 0.0086(6)
Se2 0.0273(8) 0.0192(7) 0.0436(10) 0.0190(6) 0.0119(6) 0.0109(6)
O1 0.041(6) 0.025(5) 0.026(6) 0.011(4) 0.010(4) 0.002(4)
O2 0.011(5) 0.030(5) 0.082(9) 0.015(5) -0.003(5) -0.003(4)
O3 0.051(7) 0.025(5) 0.053(7) 0.014(5) 0.009(5) 0.011(5)
O4 0.040(6) 0.027(5) 0.088(9) 0.040(6) 0.005(6) 0.009(4)
O5 0.066(7) 0.034(5) 0.065(8) 0.033(5) 0.035(6) 0.032(5)
N1 0.034(7) 0.013(5) 0.035(8) 0.016(5) 0.006(5) 0.009(5)
N2 0.046(7) 0.018(5) 0.054(9) 0.022(6) 0.032(6) 0.024(5)
C1 0.021(3) 0.021(3) 0.021(3) 0.0053(12) 0.0017(10) 0.0040(12)
C2 0.025(8) 0.019(6) 0.029(9) -0.005(6) 0.005(6) -0.008(6)
C3 0.030(8) 0.011(6) 0.061(11) 0.011(7) 0.002(7) 0.006(6)
C4 0.034(7) 0.020(5) 0.054(8) 0.025(6) 0.003(6) 0.009(5)
C5 0.025(3) 0.024(3) 0.025(3) 0.0066(12) 0.0015(10) 0.0057(12)
C6 0.023(3) 0.023(3) 0.023(3) 0.0054(12) 0.0013(10) 0.0052(12)
O6 0.025(3) 0.024(3) 0.025(3) 0.0058(11) 0.0020(10) 0.0055(11)
C7 0.024(4) 0.024(4) 0.024(4) 0.0057(13) 0.0013(10) 0.0057(12)
C6' 0.022(4) 0.022(4) 0.022(4) 0.0054(14) 0.0013(10) 0.0050(13)
O6' 0.025(3) 0.025(3) 0.025(3) 0.0059(12) 0.0017(10) 0.0057(12)
C7' 0.023(4) 0.023(4) 0.023(4) 0.0056(13) 0.0014(10) 0.0052(12)
C8 0.019(7) 0.010(6) 0.043(9) 0.010(6) -0.001(6) 0.007(5)
C9 0.028(8) 0.022(7) 0.071(12) 0.030(8) 0.017(8) 0.007(6)
C10 0.052(10) 0.011(6) 0.065(12) 0.017(7) 0.029(9) 0.007(6)
C11 0.035(9) 0.015(6) 0.067(12) 0.015(7) 0.010(8) -0.001(6)
C12 0.026(3) 0.026(3) 0.026(3) 0.0068(12) 0.0017(10) 0.0054(12)
C13 0.035(8) 0.013(6) 0.033(9) 0.006(6) 0.010(7) 0.001(6)
C14 0.042(7) 0.038(6) 0.055(8) 0.034(6) 0.007(6) 0.002(6)
C15 0.035(3) 0.034(3) 0.034(3) 0.0085(11) 0.0023(7) 0.0073(10)
C16 0.065(11) 0.026(7) 0.050(11) 0.028(8) 0.015(8) 0.008(7)
C17 0.023(3) 0.023(3) 0.023(3) 0.0058(12) 0.0017(10) 0.0047(12)
C18 0.067(12) 0.037(8) 0.064(13) 0.011(8) 0.022(9) 0.016(8)
C19 0.061(11) 0.044(9) 0.073(13) 0.035(9) 0.038(9) 0.016(8)
C20 0.047(9) 0.020(7) 0.056(12) 0.005(7) 0.002(8) -0.006(6)

loop_
_atom_type_symbol
_atom_type_description
_atom_type_scat_dispersion_real
_atom_type_scat_dispersion_imag
_atom_type_scat_source
C C 0.0033 0.0016 'International Tables Vol C Tables 4.2.6.8 and 6.1.1.4'
H H 0.0000 0.0000 'International Tables Vol C Tables 4.2.6.8 and 6.1.1.4'
N N 0.0061 0.0033 'International Tables Vol C Tables 4.2.6.8 and 6.1.1.4'
O O 0.0106 0.0060 'International Tables Vol C Tables 4.2.6.8 and 6.1.1.4'
Fe Fe 0.3463 0.8444 'International Tables Vol C Tables 4.2.6.8 and 6.1.1.4'
Se Se -0.0929 2.2259 'International Tables Vol C Tables 4.2.6.8 and 6.1.1.4'

loop_
_geom_angle_atom_site_label_1
_geom_angle_atom_site_label_2
_geom_angle_atom_site_label_3
_geom_angle
C1 Fe1 C2 89.8(5)
C1 Fe1 C8 105.2(5)
C2 Fe1 C8 99.2(5)
C1 Fe1 Se2 87.7(4)
C2 Fe1 Se2 160.6(4)
C8 Fe1 Se2 99.9(3)
C1 Fe1 Se1 149.2(4)
C2 Fe1 Se1 86.6(4)
C8 Fe1 Se1 105.5(4)
Se2 Fe1 Se1 85.82(8)
C1 Fe1 Fe2 95.0(4)
C2 Fe1 Fe2 104.2(4)
C8 Fe1 Fe2 149.0(3)
Se2 Fe1 Fe2 56.97(6)
Se1 Fe1 Fe2 56.70(7)
C3 Fe2 C4 91.9(5)
C3 Fe2 C5 98.9(6)
C4 Fe2 C5 103.5(6)
C3 Fe2 Se1 164.1(4)
C4 Fe2 Se1 84.7(4)
C5 Fe2 Se1 97.0(4)
C3 Fe2 Se2 89.1(4)
C4 Fe2 Se2 150.8(4)
C5 Fe2 Se2 105.2(4)
Se1 Fe2 Se2 86.44(7)
C3 Fe2 Fe1 107.6(5)
C4 Fe2 Fe1 94.9(4)
C5 Fe2 Fe1 147.1(4)
Se1 Fe2 Fe1 57.49(6)
Se2 Fe2 Fe1 57.19(6)
C6' Se1 C6 13.4(12)
C6' Se1 Fe2 110.6(9)
C6 Se1 Fe2 102.2(7)
C6' Se1 Fe1 120.2(10)
C6 Se1 Fe1 107.5(7)
Fe2 Se1 Fe1 65.81(7)
C7' Se2 C7 10.7(13)
C7' Se2 Fe2 105.4(12)
C7 Se2 Fe2 103.3(9)
C7' Se2 Fe1 113.8(9)
C7 Se2 Fe1 103.3(7)
Fe2 Se2 Fe1 65.83(7)
C8 N1 C9 112.8(11)
C8 N1 C11 126.0(9)
C9 N1 C11 121.2(10)
C10 N2 C8 111.6(12)
C10 N2 C12 121.2(12)
C8 N2 C12 126.6(9)
O1 C1 Fe1 175.2(10)
O2 C2 Fe1 176.6(12)
O3 C3 Fe2 176.4(13)
O4 C4 Fe2 176.7(13)
O5 C5 Fe2 176.7(12)
O6 C6 C7 40.4(12)
O6 C6 Se1 118.1(17)
C7 C6 Se1 106.5(14)
C6 O6 C7 100.5(18)
O6 C7 C6 39.1(12)
O6 C7 Se2 115.2(19)
C6 C7 Se2 110.3(15)
O6' C6' Se1 102.3(17)
C7' O6' C6' 110(2)
O6' C7' Se2 111(2)
N1 C8 N2 101.5(9)
N1 C8 Fe1 130.4(10)
N2 C8 Fe1 128.0(8)
C10 C9 N1 105.4(11)
C10 C9 H9 127.3
N1 C9 H9 127.3
C9 C10 N2 108.4(13)
C9 C10 H10 125.8
N2 C10 H10 125.8
N1 C11 H11A 109.5
N1 C11 H11B 109.5
H11A C11 H11B 109.5
N1 C11 H11C 109.5
H11A C11 H11C 109.5
H11B C11 H11C 109.5
C17 C12 C13 120.1(12)
C17 C12 N2 119.8(11)
C13 C12 N2 120.0(11)
C14 C13 C12 118.1(12)
C14 C13 C19 122.3(13)
C12 C13 C19 119.5(11)
C13 C14 C15 124.6(14)
C13 C14 H14 117.7
C15 C14 H14 117.7
C16 C15 C14 116.1(13)
C16 C15 C20 121.1(12)
C14 C15 C20 122.7(13)
C15 C16 C17 123.2(13)
C15 C16 H16 118.4
C17 C16 H16 118.4
C16 C17 C12 117.6(12)
C16 C17 C18 122.1(12)
C12 C17 C18 120.2(11)
C17 C18 H18A 109.5
C17 C18 H18B 109.5
H18A C18 H18B 109.5
C17 C18 H18C 109.5
H18A C18 H18C 109.5
H18B C18 H18C 109.5
C13 C19 H19A 109.5
C13 C19 H19B 109.5
H19A C19 H19B 109.5
C13 C19 H19C 109.5
H19A C19 H19C 109.5
H19B C19 H19C 109.5
C15 C20 H20A 109.5
C15 C20 H20B 109.5
H20A C20 H20B 109.5
C15 C20 H20C 109.5
H20A C20 H20C 109.5
H20B C20 H20C 109.5

loop_
_geom_bond_atom_site_label_1
_geom_bond_atom_site_label_2
_geom_bond_distance
Fe1 C1 1.749(12)
Fe1 C2 1.759(13)
Fe1 C8 1.980(11)
Fe1 Se2 2.383(2)
Fe1 Se1 2.392(2)
Fe1 Fe2 2.587(2)
Fe2 C3 1.748(12)
Fe2 C4 1.800(12)
Fe2 C5 1.810(12)
Fe2 Se1 2.370(2)
Fe2 Se2 2.377(2)
Se1 C6' 1.95(3)
Se1 C6 2.09(2)
Se2 C7' 1.97(4)
Se2 C7 2.09(3)
O1 C1 1.190(12)
O2 C2 1.144(13)
O3 C3 1.133(12)
O4 C4 1.132(13)
O5 C5 1.121(13)
N1 C8 1.364(12)
N1 C9 1.410(14)
N1 C11 1.494(15)
N2 C10 1.372(12)
N2 C8 1.404(16)
N2 C12 1.464(15)
C6 O6 1.23(2)
C6 C7 1.92(4)
O6 C7 1.27(3)
C6' O6' 1.81(4)
O6' C7' 1.46(4)
C9 C10 1.330(18)
C9 H9 0.9500
C10 H10 0.9500
C11 H11A 0.9800
C11 H11B 0.9800
C11 H11C 0.9800
C12 C17 1.383(15)
C12 C13 1.395(16)
C13 C14 1.303(16)
C13 C19 1.555(15)
C14 C15 1.389(17)
C14 H14 0.9500
C15 C16 1.339(17)
C15 C20 1.543(16)
C16 C17 1.376(16)
C16 H16 0.9500
C17 C18 1.513(17)
C18 H18A 0.9800
C18 H18B 0.9800
C18 H18C 0.9800
C19 H19A 0.9800
C19 H19B 0.9800
C19 H19C 0.9800
C20 H20A 0.9800
C20 H20B 0.9800
C20 H20C 0.9800

loop_
_geom_torsion_atom_site_label_1
_geom_torsion_atom_site_label_2
_geom_torsion_atom_site_label_3
_geom_torsion_atom_site_label_4
_geom_torsion
C1 Fe1 Fe2 C3 6.8(6)
C2 Fe1 Fe2 C3 97.9(6)
C8 Fe1 Fe2 C3 -124.1(8)
Se2 Fe1 Fe2 C3 -77.1(4)
Se1 Fe1 Fe2 C3 174.0(4)
C1 Fe1 Fe2 C4 -86.7(6)
C2 Fe1 Fe2 C4 4.3(6)
C8 Fe1 Fe2 C4 142.3(8)
Se2 Fe1 Fe2 C4 -170.7(4)
Se1 Fe1 Fe2 C4 80.5(4)
C1 Fe1 Fe2 C5 149.0(8)
C2 Fe1 Fe2 C5 -120.0(8)
C8 Fe1 Fe2 C5 18.0(11)
Se2 Fe1 Fe2 C5 65.0(8)
Se1 Fe1 Fe2 C5 -43.9(8)
C1 Fe1 Fe2 Se1 -167.2(4)
C2 Fe1 Fe2 Se1 -76.2(4)
C8 Fe1 Fe2 Se1 61.9(7)
Se2 Fe1 Fe2 Se1 108.85(8)
C1 Fe1 Fe2 Se2 84.0(4)
C2 Fe1 Fe2 Se2 175.0(4)
C8 Fe1 Fe2 Se2 -47.0(7)
Se1 Fe1 Fe2 Se2 -108.85(8)
C3 Fe2 Se1 C6' -136.1(18)
C4 Fe2 Se1 C6' 145.9(11)
C5 Fe2 Se1 C6' 42.9(11)
Se2 Fe2 Se1 C6' -62.0(11)
Fe1 Fe2 Se1 C6' -114.8(10)
C3 Fe2 Se1 C6 -125.1(17)
C4 Fe2 Se1 C6 156.9(8)
C5 Fe2 Se1 C6 53.9(8)
Se2 Fe2 Se1 C6 -51.0(7)
Fe1 Fe2 Se1 C6 -103.8(7)
C3 Fe2 Se1 Fe1 -21.3(15)
C4 Fe2 Se1 Fe1 -99.3(4)
C5 Fe2 Se1 Fe1 157.7(4)
Se2 Fe2 Se1 Fe1 52.84(7)
C1 Fe1 Se1 C6' 126.3(13)
C2 Fe1 Se1 C6' -149.8(11)
C8 Fe1 Se1 C6' -51.2(11)
Se2 Fe1 Se1 C6' 48.0(11)
Fe2 Fe1 Se1 C6' 100.7(11)
C1 Fe1 Se1 C6 121.5(10)
C2 Fe1 Se1 C6 -154.7(8)
C8 Fe1 Se1 C6 -56.0(8)
Se2 Fe1 Se1 C6 43.2(7)
Fe2 Fe1 Se1 C6 95.9(7)
C1 Fe1 Se1 Fe2 25.6(7)
C2 Fe1 Se1 Fe2 109.5(4)
C8 Fe1 Se1 Fe2 -151.9(3)
Se2 Fe1 Se1 Fe2 -52.71(7)
C3 Fe2 Se2 C7' -138.7(10)
C4 Fe2 Se2 C7' 128.9(12)
C5 Fe2 Se2 C7' -39.7(10)
Se1 Fe2 Se2 C7' 56.5(9)
Fe1 Fe2 Se2 C7' 109.6(9)
C3 Fe2 Se2 C7 -149.6(8)
C4 Fe2 Se2 C7 118.1(11)
C5 Fe2 Se2 C7 -50.6(8)
Se1 Fe2 Se2 C7 45.7(7)
Fe1 Fe2 Se2 C7 98.8(7)
C3 Fe2 Se2 Fe1 111.6(4)
C4 Fe2 Se2 Fe1 19.3(8)
C5 Fe2 Se2 Fe1 -149.4(4)
Se1 Fe2 Se2 Fe1 -53.09(7)
C1 Fe1 Se2 C7' 165.7(13)
C2 Fe1 Se2 C7' -111.7(17)
C8 Fe1 Se2 C7' 60.6(13)
Se1 Fe1 Se2 C7' -44.4(13)
Fe2 Fe1 Se2 C7' -96.9(13)
C1 Fe1 Se2 C7 163.7(9)
C2 Fe1 Se2 C7 -113.6(15)
C8 Fe1 Se2 C7 58.7(10)
Se1 Fe1 Se2 C7 -46.4(9)
Fe2 Fe1 Se2 C7 -98.8(9)
C1 Fe1 Se2 Fe2 -97.4(4)
C2 Fe1 Se2 Fe2 -14.8(12)
C8 Fe1 Se2 Fe2 157.5(4)
Se1 Fe1 Se2 Fe2 52.47(7)
C2 Fe1 C1 O1 -88(12)
C8 Fe1 C1 O1 172(12)
Se2 Fe1 C1 O1 73(12)
Se1 Fe1 C1 O1 -5(13)
Fe2 Fe1 C1 O1 16(12)
C1 Fe1 C2 O2 -8(19)
C8 Fe1 C2 O2 97(19)
Se2 Fe1 C2 O2 -90(20)
Se1 Fe1 C2 O2 -158(19)
Fe2 Fe1 C2 O2 -103(19)
C4 Fe2 C3 O3 -91(18)
C5 Fe2 C3 O3 13(18)
Se1 Fe2 C3 O3 -168(17)
Se2 Fe2 C3 O3 119(18)
Fe1 Fe2 C3 O3 174(18)
C3 Fe2 C4 O4 -10(22)
C5 Fe2 C4 O4 -110(22)
Se1 Fe2 C4 O4 154(22)
Se2 Fe2 C4 O4 81(22)
Fe1 Fe2 C4 O4 98(22)
C3 Fe2 C5 O5 53(19)
C4 Fe2 C5 O5 147(19)
Se1 Fe2 C5 O5 -127(19)
Se2 Fe2 C5 O5 -38(19)
Fe1 Fe2 C5 O5 -90(19)
C6' Se1 C6 O6 130(8)
Fe2 Se1 C6 O6 0(2)
Fe1 Se1 C6 O6 -68(2)
C6' Se1 C6 C7 172(8)
Fe2 Se1 C6 C7 42.1(15)
Fe1 Se1 C6 C7 -26.1(15)
Se1 C6 O6 C7 82(2)
C6 O6 C7 Se2 -91.5(18)
Se1 C6 C7 O6 -114(2)
O6 C6 C7 Se2 105(2)
Se1 C6 C7 Se2 -8.8(19)
C7' Se2 C7 O6 -88(10)
Fe2 Se2 C7 O6 14.4(18)
Fe1 Se2 C7 O6 82.3(17)
C7' Se2 C7 C6 -130(11)
Fe2 Se2 C7 C6 -27.8(16)
Fe1 Se2 C7 C6 40.1(16)
C6 Se1 C6' O6' 18(6)
Fe2 Se1 C6' O6' 70.7(15)
Fe1 Se1 C6' O6' -2.6(18)
Se1 C6' O6' C7' -77(2)
C6' O6' C7' Se2 84(2)
C7 Se2 C7' O6' 3(8)
Fe2 Se2 C7' O6' -78(2)
Fe1 Se2 C7' O6' -8(3)
C9 N1 C8 N2 -3.2(12)
C11 N1 C8 N2 175.6(10)
C9 N1 C8 Fe1 173.0(8)
C11 N1 C8 Fe1 -8.2(17)
C10 N2 C8 N1 -0.2(12)
C12 N2 C8 N1 -171.5(11)
C10 N2 C8 Fe1 -176.5(8)
C12 N2 C8 Fe1 12.2(17)
C1 Fe1 C8 N1 153.0(10)
C2 Fe1 C8 N1 60.7(11)
Se2 Fe1 C8 N1 -116.7(10)
Se1 Fe1 C8 N1 -28.3(11)
Fe2 Fe1 C8 N1 -78.2(12)
C1 Fe1 C8 N2 -31.7(11)
C2 Fe1 C8 N2 -124.0(10)
Se2 Fe1 C8 N2 58.6(10)
Se1 Fe1 C8 N2 147.0(9)
Fe2 Fe1 C8 N2 97.1(12)
C8 N1 C9 C10 5.5(14)
C11 N1 C9 C10 -173.3(11)
N1 C9 C10 N2 -5.2(14)
C8 N2 C10 C9 3.6(15)
C12 N2 C10 C9 175.4(11)
C10 N2 C12 C17 -92.4(14)
C8 N2 C12 C17 78.2(15)
C10 N2 C12 C13 83.7(15)
C8 N2 C12 C13 -105.7(14)
C17 C12 C13 C14 -6.1(18)
N2 C12 C13 C14 177.8(11)
C17 C12 C13 C19 176.7(10)
N2 C12 C13 C19 0.6(17)
C12 C13 C14 C15 4(2)
C19 C13 C14 C15 -178.8(12)
C13 C14 C15 C16 0(2)
C13 C14 C15 C20 177.0(12)
C14 C15 C16 C17 -3(2)
C20 C15 C16 C17 -179.6(11)
C15 C16 C17 C12 0.9(19)
C15 C16 C17 C18 178.3(12)
C13 C12 C17 C16 3.7(18)
N2 C12 C17 C16 179.8(10)
C13 C12 C17 C18 -173.8(11)
N2 C12 C17 C18 2.4(18)
